data_7121447
loop_
_publ_author_name
'Kim, Youngsuk'
'Lee, Eunsung'

_publ_section_title
;
 An air-stable N-heterocyclic carbene iminoxyl borate radical zwitterion.
;
_journal_issue 50
_journal_name_full 'Chemical communications (Cambridge, England)'
_journal_page_first 6824
_journal_page_last 6827
_journal_paper_doi 10.1039/c8cc01399c
_journal_volume 54
_journal_year 2018
_chemical_formula_moiety 'C45 H36 B F15 N3 O, C5 H12'
_chemical_formula_sum 'C50 H48 B F15 N3 O'
_chemical_formula_weight 1002.72
_space_group_crystal_system monoclinic
_space_group_IT_number 14
_space_group_name_Hall '-P 2yn'
_space_group_name_H-M_alt 'P 1 21/n 1'
_symmetry_space_group_name_Hall '-P 2yn'
_symmetry_space_group_name_H-M 'P 1 21/n 1'
_atom_sites_solution_hydrogens geom
_atom_sites_solution_primary direct
_audit_creation_date 2017-06-22
_audit_creation_method
;
Olex2 1.2
(compiled 2017.03.28 svn.r3405 for OlexSys, GUI svn.r5337)
;
_audit_update_record
;
2018-02-10 deposited with the CCDC.
2018-03-27 downloaded from the CCDC.
;
_cell_angle_alpha 90
_cell_angle_beta 94.18(3)
_cell_angle_gamma 90
_cell_formula_units_Z 4
_cell_length_a 14.812(3)
_cell_length_b 20.438(4)
_cell_length_c 15.737(3)
_cell_measurement_reflns_used 53024
_cell_measurement_temperature 100
_cell_measurement_theta_max 29.092
_cell_measurement_theta_min 1.611
_cell_volume 4751.4(16)
_computing_cell_refinement HKL3000
_computing_data_collection 'PAL ADSC Quantum-210 ADX Program'
_computing_data_reduction HKL3000
_computing_molecular_graphics 'Olex2 (Dolomanov et al., 2009)'
_computing_publication_material 'Olex2 (Dolomanov et al., 2009)'
_computing_structure_refinement 'ShelXL (Sheldrick, 2015)'
_computing_structure_solution 'ShelXT (Sheldrick, 2015)'
_diffrn_ambient_temperature 100
_diffrn_measured_fraction_theta_full 0.933
_diffrn_measured_fraction_theta_max 0.942
_diffrn_measurement_device_type PAL-2D
_diffrn_measurement_method 'omega scan'
_diffrn_radiation_monochromator 'Si(111) double crystal monochromator'
_diffrn_radiation_type synchrotron
_diffrn_radiation_wavelength 0.700
_diffrn_reflns_av_R_equivalents 0.0351
_diffrn_reflns_av_unetI/netI 0.0372
_diffrn_reflns_Laue_measured_fraction_full 0.933
_diffrn_reflns_Laue_measured_fraction_max 0.942
_diffrn_reflns_limit_h_max 20
_diffrn_reflns_limit_h_min -20
_diffrn_reflns_limit_k_max 28
_diffrn_reflns_limit_k_min -28
_diffrn_reflns_limit_l_max 21
_diffrn_reflns_limit_l_min -21
_diffrn_reflns_number 34273
_diffrn_reflns_point_group_measured_fraction_full 0.933
_diffrn_reflns_point_group_measured_fraction_max 0.942
_diffrn_reflns_theta_full 26.000
_diffrn_reflns_theta_max 29.092
_diffrn_reflns_theta_min 1.611
_diffrn_source 'PLSII 2D bending magnet'
_diffrn_standards_number 0
_exptl_absorpt_coefficient_mu 0.120
_exptl_absorpt_correction_type none
_exptl_crystal_colour 'dark brown'
_exptl_crystal_colour_modifier dark
_exptl_crystal_colour_primary brown
_exptl_crystal_density_diffrn 1.402
_exptl_crystal_description block
_exptl_crystal_F_000 2068
_exptl_crystal_size_max 0.06
_exptl_crystal_size_mid 0.04
_exptl_crystal_size_min 0.01
_refine_diff_density_max 0.343
_refine_diff_density_min -0.466
_refine_diff_density_rms 0.084
_refine_ls_extinction_method none
_refine_ls_goodness_of_fit_ref 1.087
_refine_ls_hydrogen_treatment constr
_refine_ls_matrix_type full
_refine_ls_number_parameters 641
_refine_ls_number_reflns 12560
_refine_ls_number_restraints 0
_refine_ls_restrained_S_all 1.087
_refine_ls_R_factor_all 0.0671
_refine_ls_R_factor_gt 0.0558
_refine_ls_shift/su_max 0.001
_refine_ls_shift/su_mean 0.000
_refine_ls_structure_factor_coef Fsqd
_refine_ls_weighting_details 'w=1/[\s^2^(Fo^2^)+(0.1071P)^2^+1.6145P] where P=(Fo^2^+2Fc^2^)/3'
_refine_ls_weighting_scheme calc
_refine_ls_wR_factor_gt 0.1699
_refine_ls_wR_factor_ref 0.1788
_reflns_Friedel_coverage 0.000
_reflns_number_gt 10155
_reflns_number_total 12560
_reflns_threshold_expression 'I > 2\s(I)'
_cod_data_source_file c8cc01399c2.cif
_cod_data_source_block p21n
_cod_depositor_comments 'Adding full bibliography for 7121447--7121448.cif.'
_cod_original_cell_volume 4751.4(17)
_cod_database_code 7121447
_shelx_shelxl_version_number 2014/7
_shelx_space_group_comment
;
The symmetry employed for this shelxl refinement is uniquely defined
by the following loop, which should always be used as a source of
symmetry information in preference to the above space-group names.
They are only intended as comments.
;
_olex2_refinement_description
;
1. Fixed Uiso
 At 1.2 times of:
  All C(H) groups, All C(H,H) groups
 At 1.5 times of:
  All C(H,H,H) groups
2.a Ternary CH refined with riding coordinates:
 C012(H012), C017(H017), C01A(H01A), C01G(H01I)
2.b Secondary CH2 refined with riding coordinates:
 C01Q(H0AA,H), C01S(H1AA,HA), C01T(H2AA,HB)
2.c Aromatic/amide H refined with riding coordinates:
 C00O(H00O), C00R(H00R), C00U(H00U), C014(H014), C01E(H01E), C01H(H01J),
 C01M(H01N), C01X(H01)
2.d Idealised Me refined as rotating group:
 C01D(H01B,H01C,H01D), C01F(H01F,H01G,H01H), C01L(H01K,H01L,H01M), C01N(H01O,
 H01P,H01Q), C01O(H01R,H01S,H01T), C01R(H01U,H01V,H01W), C01U(H01X,H01Y,HC),
 C01V(H01Z,HD,HE), C01W(H3AA,HF,HG), C01Y(H4AA,HH,HI)
;
_olex2_submission_special_instructions 'No special instructions were received'

loop_
_space_group_symop_operation_xyz
'x, y, z'
'-x+1/2, y+1/2, -z+1/2'
'-x, -y, -z'
'x-1/2, -y-1/2, z-1/2'

loop_
_atom_site_label
_atom_site_type_symbol
_atom_site_fract_x
_atom_site_fract_y
_atom_site_fract_z
_atom_site_U_iso_or_equiv
_atom_site_adp_type
_atom_site_occupancy
_atom_site_site_symmetry_order
_atom_site_calc_flag
_atom_site_refinement_flags_posn
F001 F 0.94083(6) 0.21489(5) 0.61897(7) 0.0278(2) Uani 1 1 d .
F002 F 0.71081(7) 0.21387(5) 0.55917(6) 0.0264(2) Uani 1 1 d .
F003 F 0.80130(7) 0.46659(5) 0.50223(7) 0.0304(2) Uani 1 1 d .
F004 F 0.84389(7) 0.41388(5) 0.65477(7) 0.0262(2) Uani 1 1 d .
F005 F 0.91987(7) 0.37905(6) 0.82957(7) 0.0291(2) Uani 1 1 d .
F006 F 0.84646(7) 0.26251(6) 0.89076(6) 0.0303(2) Uani 1 1 d .
F007 F 0.71123(7) 0.39395(6) 0.37665(7) 0.0333(2) Uani 1 1 d .
O008 O 0.79797(6) 0.20949(5) 0.71620(7) 0.0182(2) Uani 1 1 d .
F009 F 0.66734(7) 0.26786(6) 0.40882(7) 0.0333(2) Uani 1 1 d .
F00A F 0.63999(7) 0.36861(6) 0.69212(7) 0.0343(3) Uani 1 1 d .
F00B F 1.12124(7) 0.21997(7) 0.64256(9) 0.0402(3) Uani 1 1 d .
F00C F 1.20224(7) 0.30291(7) 0.75974(9) 0.0424(3) Uani 1 1 d .
F00D F 1.09785(8) 0.38156(7) 0.85336(8) 0.0413(3) Uani 1 1 d .
F00E F 0.74920(8) 0.30157(7) 1.01727(7) 0.0404(3) Uani 1 1 d .
F00F F 0.59357(9) 0.37031(8) 0.98258(9) 0.0478(3) Uani 1 1 d .
F00G F 0.54213(8) 0.40386(7) 0.81895(10) 0.0479(3) Uani 1 1 d .
N00H N 0.75619(8) 0.07624(6) 0.71350(8) 0.0182(2) Uani 1 1 d .
N00I N 0.71368(8) 0.19260(7) 0.73399(8) 0.0184(2) Uani 1 1 d .
N00J N 0.62022(8) 0.10207(7) 0.74884(8) 0.0183(2) Uani 1 1 d .
C00K C 0.70222(9) 0.12763(7) 0.73179(9) 0.0170(3) Uani 1 1 d .
C00L C 0.78073(9) 0.31106(8) 0.61527(9) 0.0186(3) Uani 1 1 d .
C00M C 0.97691(10) 0.25547(8) 0.67958(10) 0.0225(3) Uani 1 1 d .
C00N C 0.92043(9) 0.29295(8) 0.72709(9) 0.0194(3) Uani 1 1 d .
C00O C 0.62253(10) 0.03557(8) 0.73991(10) 0.0225(3) Uani 1 1 d .
H00O H 0.5741 0.0061 0.7474 0.027 Uiso 1 1 calc R
C00P C 0.80138(10) 0.37522(8) 0.59461(10) 0.0204(3) Uani 1 1 d .
C00Q C 0.86610(10) 0.06784(8) 0.60597(10) 0.0207(3) Uani 1 1 d .
C00R C 0.95620(10) 0.05975(9) 0.58720(11) 0.0246(3) Uani 1 1 d .
H00R H 0.9700 0.0525 0.5299 0.030 Uiso 1 1 calc R
C00S C 1.07080(10) 0.25775(9) 0.68976(12) 0.0278(3) Uani 1 1 d .
C00T C 0.73563(10) 0.27655(8) 0.54909(10) 0.0208(3) Uani 1 1 d .
C00U C 0.70678(10) 0.01938(8) 0.71843(11) 0.0229(3) Uani 1 1 d .
H00U H 0.7280 -0.0236 0.7085 0.028 Uiso 1 1 calc R
C00V C 0.77317(10) 0.29993(9) 0.87004(10) 0.0241(3) Uani 1 1 d .
C00W C 0.96563(10) 0.33629(8) 0.78314(10) 0.0229(3) Uani 1 1 d .
C00X C 0.54254(9) 0.14065(8) 0.76980(10) 0.0198(3) Uani 1 1 d .
C00Y C 0.84986(9) 0.07595(8) 0.69146(9) 0.0189(3) Uani 1 1 d .
C00Z C 1.11184(10) 0.30020(10) 0.74877(12) 0.0302(4) Uani 1 1 d .
C010 C 0.75124(9) 0.31557(8) 0.78518(10) 0.0198(3) Uani 1 1 d .
C011 C 0.71175(10) 0.30362(9) 0.46973(10) 0.0240(3) Uani 1 1 d .
C012 C 0.89760(10) 0.09019(9) 0.84974(10) 0.0244(3) Uani 1 1 d .
H012 H 0.8390 0.1145 0.8495 0.029 Uiso 1 1 calc R
C013 C 0.48903(10) 0.16820(9) 0.70217(11) 0.0245(3) Uani 1 1 d .
C014 C 1.00709(10) 0.07300(9) 0.73479(11) 0.0254(3) Uani 1 1 d .
H014 H 1.0557 0.0758 0.7775 0.031 Uiso 1 1 calc R
C015 C 0.73369(10) 0.36752(9) 0.45297(10) 0.0245(3) Uani 1 1 d .
C016 C 0.91818(10) 0.07993(8) 0.75776(10) 0.0212(3) Uani 1 1 d .
C017 C 0.79127(10) 0.07086(8) 0.53431(10) 0.0237(3) Uani 1 1 d .
H017 H 0.7375 0.0921 0.5575 0.028 Uiso 1 1 calc R
C018 C 1.05932(11) 0.33957(10) 0.79584(12) 0.0291(4) Uani 1 1 d .
C019 C 0.52516(10) 0.14643(8) 0.85570(10) 0.0224(3) Uani 1 1 d .
C01A C 0.58481(10) 0.11401(9) 0.92672(10) 0.0251(3) Uani 1 1 d .
H01A H 0.6120 0.0740 0.9024 0.030 Uiso 1 1 calc R
C01B C 0.67178(10) 0.35117(8) 0.77154(11) 0.0247(3) Uani 1 1 d .
C01C C 0.77922(10) 0.40411(8) 0.51644(10) 0.0229(3) Uani 1 1 d .
C01D C 0.53215(12) 0.09248(10) 1.00166(12) 0.0317(4) Uani 1 1 d .
H01B H 0.5105 0.1312 1.0309 0.048 Uiso 1 1 calc GR
H01C H 0.5718 0.0668 1.0415 0.048 Uiso 1 1 calc GR
H01D H 0.4804 0.0657 0.9807 0.048 Uiso 1 1 calc GR
C01E C 1.02552(10) 0.06220(9) 0.65101(11) 0.0269(3) Uani 1 1 d .
H01E H 1.0864 0.0564 0.6371 0.032 Uiso 1 1 calc R
C01F C 0.76217(14) 0.00260(10) 0.50235(13) 0.0348(4) Uani 1 1 d .
H01F H 0.8137 -0.0194 0.4790 0.052 Uiso 1 1 calc GR
H01G H 0.7127 0.0068 0.4578 0.052 Uiso 1 1 calc GR
H01H H 0.7415 -0.0231 0.5498 0.052 Uiso 1 1 calc GR
C01G C 0.50870(11) 0.15826(9) 0.60960(11) 0.0274(3) Uani 1 1 d .
H01I H 0.5732 0.1440 0.6086 0.033 Uiso 1 1 calc R
C01H C 0.41380(11) 0.20427(10) 0.72420(13) 0.0329(4) Uani 1 1 d .
H01J H 0.3746 0.2233 0.6805 0.039 Uiso 1 1 calc R
B01I B 0.81047(10) 0.28397(8) 0.71141(10) 0.0179(3) Uani 1 1 d .
C01J C 0.72323(11) 0.31829(10) 0.93666(11) 0.0294(3) Uani 1 1 d .
C01K C 0.64441(12) 0.35348(10) 0.91922(13) 0.0332(4) Uani 1 1 d .
C01L C 0.96968(12) 0.13152(11) 0.89931(12) 0.0335(4) Uani 1 1 d .
H01K H 1.0267 0.1071 0.9054 0.050 Uiso 1 1 calc GR
H01L H 0.9497 0.1416 0.9559 0.050 Uiso 1 1 calc GR
H01M H 0.9788 0.1724 0.8684 0.050 Uiso 1 1 calc GR
C01M C 0.45024(11) 0.18433(10) 0.87365(12) 0.0311(4) Uani 1 1 d .
H01N H 0.4367 0.1907 0.9311 0.037 Uiso 1 1 calc R
C01N C 0.49755(12) 0.22114(10) 0.55778(12) 0.0331(4) Uani 1 1 d .
H01O H 0.4336 0.2338 0.5525 0.050 Uiso 1 1 calc GR
H01P H 0.5187 0.2140 0.5009 0.050 Uiso 1 1 calc GR
H01Q H 0.5333 0.2561 0.5866 0.050 Uiso 1 1 calc GR
C01O C 0.66246(13) 0.15921(12) 0.95785(13) 0.0400(5) Uani 1 1 d .
H01R H 0.6979 0.1709 0.9099 0.060 Uiso 1 1 calc GR
H01S H 0.7015 0.1367 1.0015 0.060 Uiso 1 1 calc GR
H01T H 0.6378 0.1990 0.9822 0.060 Uiso 1 1 calc GR
C01P C 0.61866(11) 0.37006(10) 0.83643(13) 0.0317(4) Uani 1 1 d .
C01Q C 0.22298(12) 0.48629(10) 0.74528(12) 0.0328(4) Uani 1 1 d .
H0AA H 0.2632 0.5244 0.7573 0.039 Uiso 1 1 calc R
H H 0.2207 0.4610 0.7987 0.039 Uiso 1 1 calc R
C01R C 0.81951(12) 0.11293(10) 0.46001(11) 0.0300(3) Uani 1 1 d .
H01U H 0.8454 0.1542 0.4821 0.045 Uiso 1 1 calc GR
H01V H 0.7664 0.1221 0.4210 0.045 Uiso 1 1 calc GR
H01W H 0.8648 0.0894 0.4294 0.045 Uiso 1 1 calc GR
C01S C 0.35413(12) 0.41426(10) 0.70823(13) 0.0324(4) Uani 1 1 d .
H1AA H 0.3957 0.4498 0.7284 0.039 Uiso 1 1 calc R
HA H 0.3464 0.3846 0.7569 0.039 Uiso 1 1 calc R
C01T C 0.26284(13) 0.44355(10) 0.67863(12) 0.0310(4) Uani 1 1 d .
H2AA H 0.2698 0.4700 0.6268 0.037 Uiso 1 1 calc R
HB H 0.2200 0.4076 0.6630 0.037 Uiso 1 1 calc R
C01U C 0.88486(17) 0.02478(12) 0.89403(13) 0.0432(5) Uani 1 1 d .
H01X H 0.8371 -0.0003 0.8623 0.065 Uiso 1 1 calc GR
H01Y H 0.8676 0.0326 0.9521 0.065 Uiso 1 1 calc GR
HC H 0.9416 0.0000 0.8962 0.065 Uiso 1 1 calc GR
C01V C 0.44907(15) 0.10355(12) 0.56926(14) 0.0392(4) Uani 1 1 d .
H01Z H 0.4608 0.0628 0.6010 0.059 Uiso 1 1 calc GR
HD H 0.4631 0.0973 0.5099 0.059 Uiso 1 1 calc GR
HE H 0.3852 0.1156 0.5711 0.059 Uiso 1 1 calc GR
C01W C 0.12806(14) 0.51079(12) 0.71765(14) 0.0407(5) Uani 1 1 d .
H3AA H 0.1287 0.5322 0.6620 0.061 Uiso 1 1 calc GR
HF H 0.1085 0.5422 0.7597 0.061 Uiso 1 1 calc GR
HG H 0.0860 0.4737 0.7135 0.061 Uiso 1 1 calc GR
C01X C 0.39554(12) 0.21265(11) 0.80838(14) 0.0370(4) Uani 1 1 d .
H01 H 0.3449 0.2382 0.8217 0.044 Uiso 1 1 calc R
C01Y C 0.39632(18) 0.37650(14) 0.63805(16) 0.0498(6) Uani 1 1 d .
H4AA H 0.4087 0.4065 0.5917 0.075 Uiso 1 1 calc GR
HH H 0.3544 0.3423 0.6162 0.075 Uiso 1 1 calc GR
HI H 0.4530 0.3564 0.6609 0.075 Uiso 1 1 calc GR

loop_
_atom_site_aniso_label
_atom_site_aniso_U_11
_atom_site_aniso_U_22
_atom_site_aniso_U_33
_atom_site_aniso_U_23
_atom_site_aniso_U_13
_atom_site_aniso_U_12
F001 0.0250(4) 0.0287(5) 0.0302(5) -0.0064(4) 0.0067(4) -0.0008(4)
F002 0.0302(5) 0.0214(5) 0.0267(5) -0.0014(4) -0.0042(4) -0.0072(4)
F003 0.0324(5) 0.0226(5) 0.0355(5) 0.0084(4) -0.0017(4) -0.0014(4)
F004 0.0312(5) 0.0186(5) 0.0278(5) -0.0029(4) -0.0054(4) -0.0040(4)
F005 0.0257(4) 0.0303(6) 0.0309(5) -0.0091(4) -0.0004(4) -0.0053(4)
F006 0.0236(4) 0.0447(7) 0.0222(5) 0.0043(4) -0.0011(3) 0.0040(4)
F007 0.0329(5) 0.0422(7) 0.0236(5) 0.0114(4) -0.0060(4) -0.0025(4)
O008 0.0130(4) 0.0184(5) 0.0233(5) 0.0005(4) 0.0017(3) -0.0013(3)
F009 0.0356(5) 0.0390(6) 0.0237(5) -0.0031(4) -0.0087(4) -0.0093(4)
F00A 0.0271(5) 0.0410(7) 0.0353(6) 0.0096(5) 0.0043(4) 0.0143(4)
F00B 0.0237(5) 0.0463(7) 0.0524(7) 0.0027(6) 0.0153(5) 0.0094(4)
F00C 0.0133(4) 0.0562(8) 0.0568(8) 0.0181(6) -0.0037(4) -0.0035(4)
F00D 0.0295(5) 0.0504(8) 0.0418(6) -0.0013(5) -0.0126(5) -0.0172(5)
F00E 0.0357(6) 0.0653(9) 0.0204(5) -0.0044(5) 0.0048(4) -0.0081(5)
F00F 0.0439(7) 0.0591(9) 0.0433(7) -0.0147(6) 0.0236(5) 0.0027(6)
F00G 0.0351(6) 0.0508(8) 0.0596(8) 0.0031(6) 0.0153(5) 0.0234(5)
N00H 0.0157(5) 0.0177(6) 0.0210(5) 0.0007(4) 0.0010(4) 0.0003(4)
N00I 0.0132(5) 0.0199(6) 0.0221(6) 0.0006(4) 0.0004(4) -0.0015(4)
N00J 0.0134(5) 0.0193(6) 0.0221(6) 0.0016(4) -0.0002(4) -0.0004(4)
C00K 0.0143(5) 0.0189(7) 0.0176(6) 0.0016(5) -0.0009(4) -0.0006(5)
C00L 0.0157(6) 0.0192(7) 0.0207(6) -0.0010(5) -0.0004(5) 0.0009(5)
C00M 0.0176(6) 0.0245(8) 0.0255(7) 0.0032(6) 0.0012(5) -0.0008(5)
C00N 0.0157(6) 0.0215(7) 0.0207(6) 0.0027(5) -0.0007(5) -0.0016(5)
C00O 0.0191(6) 0.0196(7) 0.0288(7) 0.0021(6) 0.0017(5) -0.0022(5)
C00P 0.0191(6) 0.0201(7) 0.0215(6) -0.0022(5) -0.0016(5) -0.0004(5)
C00Q 0.0206(6) 0.0188(7) 0.0227(7) 0.0003(5) 0.0014(5) 0.0011(5)
C00R 0.0234(7) 0.0262(8) 0.0247(7) 0.0010(6) 0.0056(5) 0.0029(6)
C00S 0.0179(6) 0.0314(9) 0.0349(8) 0.0073(7) 0.0070(6) 0.0045(6)
C00T 0.0184(6) 0.0195(7) 0.0242(7) -0.0008(5) -0.0001(5) -0.0016(5)
C00U 0.0218(6) 0.0176(7) 0.0295(7) 0.0005(6) 0.0028(5) -0.0006(5)
C00V 0.0197(6) 0.0279(8) 0.0245(7) -0.0038(6) 0.0008(5) -0.0031(5)
C00W 0.0188(6) 0.0251(8) 0.0243(7) 0.0009(6) -0.0018(5) -0.0027(5)
C00X 0.0131(5) 0.0210(7) 0.0252(7) 0.0019(5) 0.0009(5) 0.0002(5)
C00Y 0.0153(6) 0.0187(7) 0.0228(7) 0.0012(5) 0.0018(5) 0.0015(5)
C00Z 0.0141(6) 0.0392(10) 0.0367(9) 0.0143(7) -0.0030(6) -0.0025(6)
C010 0.0170(6) 0.0187(7) 0.0236(7) -0.0026(5) 0.0013(5) -0.0020(5)
C011 0.0202(6) 0.0298(8) 0.0212(7) -0.0029(6) -0.0032(5) -0.0026(5)
C012 0.0204(6) 0.0306(9) 0.0219(7) -0.0008(6) -0.0006(5) 0.0006(6)
C013 0.0164(6) 0.0292(8) 0.0274(7) 0.0058(6) -0.0009(5) 0.0008(5)
C014 0.0172(6) 0.0300(9) 0.0288(8) 0.0013(6) -0.0004(5) 0.0037(5)
C015 0.0197(6) 0.0321(9) 0.0212(7) 0.0055(6) -0.0021(5) 0.0014(6)
C016 0.0174(6) 0.0222(7) 0.0237(7) 0.0009(5) -0.0004(5) 0.0022(5)
C017 0.0232(7) 0.0264(8) 0.0211(7) -0.0006(6) -0.0006(5) 0.0000(5)
C018 0.0208(7) 0.0340(9) 0.0310(8) 0.0054(7) -0.0075(6) -0.0083(6)
C019 0.0173(6) 0.0246(8) 0.0252(7) 0.0019(6) 0.0015(5) 0.0002(5)
C01A 0.0207(6) 0.0304(9) 0.0240(7) 0.0027(6) 0.0007(5) 0.0015(6)
C01B 0.0214(6) 0.0220(8) 0.0308(8) 0.0006(6) 0.0030(5) 0.0017(5)
C01C 0.0203(6) 0.0206(7) 0.0275(7) 0.0042(6) 0.0001(5) 0.0006(5)
C01D 0.0286(8) 0.0379(10) 0.0289(8) 0.0078(7) 0.0034(6) -0.0004(7)
C01E 0.0185(6) 0.0312(9) 0.0315(8) 0.0018(6) 0.0050(6) 0.0042(6)
C01F 0.0417(9) 0.0313(10) 0.0308(8) -0.0054(7) -0.0018(7) -0.0062(7)
C01G 0.0219(7) 0.0345(9) 0.0252(7) 0.0053(6) -0.0030(5) 0.0014(6)
C01H 0.0217(7) 0.0411(11) 0.0359(9) 0.0119(8) 0.0016(6) 0.0103(7)
B01I 0.0154(6) 0.0180(8) 0.0201(7) -0.0008(5) -0.0001(5) -0.0011(5)
C01J 0.0284(7) 0.0369(10) 0.0231(7) -0.0052(7) 0.0042(6) -0.0073(7)
C01K 0.0305(8) 0.0351(10) 0.0359(9) -0.0107(7) 0.0147(7) -0.0033(7)
C01L 0.0302(8) 0.0413(11) 0.0282(8) -0.0049(7) -0.0031(6) -0.0048(7)
C01M 0.0263(7) 0.0355(10) 0.0323(8) 0.0044(7) 0.0081(6) 0.0079(7)
C01N 0.0318(8) 0.0379(10) 0.0289(8) 0.0097(7) -0.0025(6) 0.0017(7)
C01O 0.0309(8) 0.0555(14) 0.0326(9) 0.0084(9) -0.0053(7) -0.0139(8)
C01P 0.0237(7) 0.0282(9) 0.0441(10) -0.0030(7) 0.0093(7) 0.0051(6)
C01Q 0.0332(8) 0.0376(10) 0.0275(8) 0.0004(7) 0.0005(6) 0.0030(7)
C01R 0.0309(8) 0.0363(10) 0.0223(7) 0.0032(6) -0.0006(6) -0.0005(7)
C01S 0.0310(8) 0.0318(10) 0.0344(9) 0.0001(7) 0.0011(7) 0.0014(7)
C01T 0.0358(8) 0.0305(9) 0.0263(8) 0.0022(7) -0.0013(6) 0.0048(7)
C01U 0.0626(13) 0.0402(12) 0.0271(9) 0.0039(8) 0.0058(8) -0.0129(10)
C01V 0.0421(10) 0.0409(12) 0.0334(9) 0.0010(8) -0.0057(8) -0.0073(8)
C01W 0.0378(9) 0.0468(13) 0.0374(10) 0.0006(9) 0.0022(7) 0.0119(8)
C01X 0.0257(8) 0.0439(11) 0.0423(10) 0.0104(8) 0.0089(7) 0.0153(7)
C01Y 0.0536(13) 0.0533(15) 0.0428(12) -0.0040(10) 0.0062(9) 0.0183(11)

loop_
_atom_type_symbol
_atom_type_description
_atom_type_scat_dispersion_real
_atom_type_scat_dispersion_imag
_atom_type_scat_source
C C 0.0030 0.0020 'International Tables Vol C Tables 4.2.6.8 and 6.1.1.4'
H H 0.0000 0.0000 'International Tables Vol C Tables 4.2.6.8 and 6.1.1.4'
B B 0.0013 0.0007 'International Tables Vol C Tables 4.2.6.8 and 6.1.1.4'
F F 0.0170 0.0100 'International Tables Vol C Tables 4.2.6.8 and 6.1.1.4'
N N 0.0060 0.0030 'International Tables Vol C Tables 4.2.6.8 and 6.1.1.4'
O O 0.0110 0.0060 'International Tables Vol C Tables 4.2.6.8 and 6.1.1.4'

loop_
_geom_angle_atom_site_label_1
_geom_angle_atom_site_label_2
_geom_angle_atom_site_label_3
_geom_angle
N00I O008 B01I 112.45(11)
C00K N00H C00U 108.40(12)
C00K N00H C00Y 129.62(13)
C00U N00H C00Y 121.98(13)
C00K N00I O008 111.54(12)
C00K N00J C00O 109.30(12)
C00K N00J C00X 124.56(13)
C00O N00J C00X 126.11(12)
N00H C00K N00J 106.87(13)
N00I C00K N00H 133.98(13)
N00I C00K N00J 119.13(13)
C00P C00L B01I 119.01(13)
C00T C00L C00P 113.94(14)
C00T C00L B01I 127.05(14)
F001 C00M C00N 119.81(13)
F001 C00M C00S 116.44(15)
C00S C00M C00N 123.74(15)
C00M C00N B01I 119.13(13)
C00W C00N C00M 114.33(13)
C00W C00N B01I 126.52(14)
N00J C00O H00O 126.3
C00U C00O N00J 107.36(13)
C00U C00O H00O 126.3
F004 C00P C00L 119.09(13)
F004 C00P C01C 116.21(14)
C01C C00P C00L 124.67(14)
C00R C00Q C017 120.18(14)
C00Y C00Q C00R 116.91(14)
C00Y C00Q C017 122.84(13)
C00Q C00R H00R 119.6
C01E C00R C00Q 120.78(15)
C01E C00R H00R 119.6
F00B C00S C00M 120.79(17)
F00B C00S C00Z 120.05(15)
C00Z C00S C00M 119.16(16)
F002 C00T C00L 121.07(14)
F002 C00T C011 115.58(13)
C011 C00T C00L 123.34(15)
N00H C00U H00U 126.0
C00O C00U N00H 108.06(14)
C00O C00U H00U 126.0
F006 C00V C010 119.41(14)
F006 C00V C01J 115.95(15)
C01J C00V C010 124.61(16)
F005 C00W C00N 121.23(13)
F005 C00W C018 115.20(15)
C00N C00W C018 123.57(16)
C013 C00X N00J 117.40(14)
C013 C00X C019 124.57(14)
C019 C00X N00J 118.01(13)
C00Q C00Y N00H 117.73(13)
C00Q C00Y C016 124.01(13)
C016 C00Y N00H 118.15(13)
F00C C00Z C00S 120.03(18)
F00C C00Z C018 120.46(17)
C018 C00Z C00S 119.51(14)
C00V C010 B01I 119.41(13)
C01B C010 C00V 113.95(14)
C01B C010 B01I 126.12(14)
F009 C011 C00T 120.40(15)
F009 C011 C015 119.43(14)
C015 C011 C00T 120.17(14)
C016 C012 H012 107.5
C016 C012 C01L 112.46(14)
C016 C012 C01U 110.81(15)
C01L C012 H012 107.5
C01U C012 H012 107.5
C01U C012 C01L 110.85(15)
C00X C013 C01G 122.56(14)
C00X C013 C01H 116.14(16)
C01H C013 C01G 121.27(14)
C016 C014 H014 119.4
C01E C014 H014 119.4
C01E C014 C016 121.16(15)
F007 C015 C011 120.59(15)
F007 C015 C01C 120.45(16)
C011 C015 C01C 118.96(14)
C00Y C016 C012 122.31(13)
C014 C016 C00Y 116.38(15)
C014 C016 C012 121.31(14)
C00Q C017 H017 107.7
C00Q C017 C01F 112.19(14)
C00Q C017 C01R 111.27(13)
C01F C017 H017 107.7
C01R C017 H017 107.7
C01R C017 C01F 110.21(14)
F00D C018 C00W 119.90(17)
F00D C018 C00Z 120.53(15)
C00Z C018 C00W 119.57(16)
C00X C019 C01A 122.27(14)
C01M C019 C00X 116.50(15)
C01M C019 C01A 121.23(15)
C019 C01A H01A 107.6
C019 C01A C01D 112.98(13)
C019 C01A C01O 110.79(15)
C01D C01A H01A 107.6
C01D C01A C01O 109.99(15)
C01O C01A H01A 107.6
F00A C01B C010 121.08(15)
F00A C01B C01P 115.40(15)
C010 C01B C01P 123.50(16)
F003 C01C C00P 120.67(15)
F003 C01C C015 120.43(14)
C00P C01C C015 118.91(15)
C01A C01D H01B 109.5
C01A C01D H01C 109.5
C01A C01D H01D 109.5
H01B C01D H01C 109.5
H01B C01D H01D 109.5
H01C C01D H01D 109.5
C00R C01E H01E 119.7
C014 C01E C00R 120.66(15)
C014 C01E H01E 119.7
C017 C01F H01F 109.5
C017 C01F H01G 109.5
C017 C01F H01H 109.5
H01F C01F H01G 109.5
H01F C01F H01H 109.5
H01G C01F H01H 109.5
C013 C01G H01I 107.7
C013 C01G C01N 112.28(16)
C013 C01G C01V 110.45(15)
C01N C01G H01I 107.7
C01N C01G C01V 110.88(15)
C01V C01G H01I 107.7
C013 C01H H01J 119.4
C01X C01H C013 121.15(16)
C01X C01H H01J 119.4
O008 B01I C00L 110.76(12)
O008 B01I C00N 103.03(11)
O008 B01I C010 106.45(12)
C00N B01I C00L 107.34(12)
C010 B01I C00L 113.50(12)
C010 B01I C00N 115.25(12)
F00E C01J C00V 121.11(17)
F00E C01J C01K 119.99(16)
C00V C01J C01K 118.89(17)
F00F C01K C01J 119.96(19)
F00F C01K C01P 120.75(18)
C01P C01K C01J 119.29(16)
C012 C01L H01K 109.5
C012 C01L H01L 109.5
C012 C01L H01M 109.5
H01K C01L H01L 109.5
H01K C01L H01M 109.5
H01L C01L H01M 109.5
C019 C01M H01N 119.6
C01X C01M C019 120.71(17)
C01X C01M H01N 119.6
C01G C01N H01O 109.5
C01G C01N H01P 109.5
C01G C01N H01Q 109.5
H01O C01N H01P 109.5
H01O C01N H01Q 109.5
H01P C01N H01Q 109.5
C01A C01O H01R 109.5
C01A C01O H01S 109.5
C01A C01O H01T 109.5
H01R C01O H01S 109.5
H01R C01O H01T 109.5
H01S C01O H01T 109.5
F00G C01P C01B 120.60(18)
F00G C01P C01K 119.66(17)
C01K C01P C01B 119.74(16)
H0AA C01Q H 107.8
C01T C01Q H0AA 109.0
C01T C01Q H 109.0
C01T C01Q C01W 112.88(16)
C01W C01Q H0AA 109.0
C01W C01Q H 109.0
C017 C01R H01U 109.5
C017 C01R H01V 109.5
C017 C01R H01W 109.5
H01U C01R H01V 109.5
H01U C01R H01W 109.5
H01V C01R H01W 109.5
H1AA C01S HA 107.9
C01T C01S H1AA 109.1
C01T C01S HA 109.1
C01Y C01S H1AA 109.1
C01Y C01S HA 109.1
C01Y C01S C01T 112.40(17)
C01Q C01T C01S 113.39(15)
C01Q C01T H2AA 108.9
C01Q C01T HB 108.9
C01S C01T H2AA 108.9
C01S C01T HB 108.9
H2AA C01T HB 107.7
C012 C01U H01X 109.5
C012 C01U H01Y 109.5
C012 C01U HC 109.5
H01X C01U H01Y 109.5
H01X C01U HC 109.5
H01Y C01U HC 109.5
C01G C01V H01Z 109.5
C01G C01V HD 109.5
C01G C01V HE 109.5
H01Z C01V HD 109.5
H01Z C01V HE 109.5
HD C01V HE 109.5
C01Q C01W H3AA 109.5
C01Q C01W HF 109.5
C01Q C01W HG 109.5
H3AA C01W HF 109.5
H3AA C01W HG 109.5
HF C01W HG 109.5
C01H C01X C01M 120.89(16)
C01H C01X H01 119.6
C01M C01X H01 119.6
C01S C01Y H4AA 109.5
C01S C01Y HH 109.5
C01S C01Y HI 109.5
H4AA C01Y HH 109.5
H4AA C01Y HI 109.5
HH C01Y HI 109.5

loop_
_geom_bond_atom_site_label_1
_geom_bond_atom_site_label_2
_geom_bond_distance
F001 C00M 1.345(2)
F002 C00T 1.3452(19)
F003 C01C 1.341(2)
F004 C00P 1.3529(17)
F005 C00W 1.352(2)
F006 C00V 1.3484(19)
F007 C015 1.3367(18)
O008 N00I 1.3442(15)
O008 B01I 1.536(2)
F009 C011 1.3394(18)
F00A C01B 1.351(2)
F00B C00S 1.337(2)
F00C C00Z 1.3386(17)
F00D C018 1.344(2)
F00E C01J 1.343(2)
F00F C01K 1.337(2)
F00G C01P 1.339(2)
N00H C00K 1.3633(19)
N00H C00U 1.378(2)
N00H C00Y 1.4545(18)
N00I C00K 1.339(2)
N00J C00K 1.3667(18)
N00J C00O 1.367(2)
N00J C00X 1.4524(18)
C00L C00P 1.390(2)
C00L C00T 1.388(2)
C00L B01I 1.641(2)
C00M C00N 1.392(2)
C00M C00S 1.389(2)
C00N C00W 1.387(2)
C00N B01I 1.640(2)
C00O H00O 0.9500
C00O C00U 1.357(2)
C00P C01C 1.382(2)
C00Q C00R 1.398(2)
C00Q C00Y 1.394(2)
C00Q C017 1.524(2)
C00R H00R 0.9500
C00R C01E 1.384(2)
C00S C00Z 1.379(3)
C00T C011 1.388(2)
C00U H00U 0.9500
C00V C010 1.388(2)
C00V C01J 1.378(2)
C00W C018 1.389(2)
C00X C013 1.398(2)
C00X C019 1.399(2)
C00Y C016 1.402(2)
C00Z C018 1.373(3)
C010 C01B 1.387(2)
C010 B01I 1.638(2)
C011 C015 1.376(3)
C012 H012 1.0000
C012 C016 1.515(2)
C012 C01L 1.530(2)
C012 C01U 1.526(3)
C013 C01G 1.520(2)
C013 C01H 1.401(2)
C014 H014 0.9500
C014 C016 1.398(2)
C014 C01E 1.384(2)
C015 C01C 1.383(2)
C017 H017 1.0000
C017 C01F 1.534(3)
C017 C01R 1.534(2)
C019 C01A 1.525(2)
C019 C01M 1.399(2)
C01A H01A 1.0000
C01A C01D 1.525(2)
C01A C01O 1.528(3)
C01B C01P 1.389(2)
C01D H01B 0.9800
C01D H01C 0.9800
C01D H01D 0.9800
C01E H01E 0.9500
C01F H01F 0.9800
C01F H01G 0.9800
C01F H01H 0.9800
C01G H01I 1.0000
C01G C01N 1.525(3)
C01G C01V 1.534(3)
C01H H01J 0.9500
C01H C01X 1.382(3)
C01J C01K 1.382(3)
C01K C01P 1.373(3)
C01L H01K 0.9800
C01L H01L 0.9800
C01L H01M 0.9800
C01M H01N 0.9500
C01M C01X 1.387(3)
C01N H01O 0.9800
C01N H01P 0.9800
C01N H01Q 0.9800
C01O H01R 0.9800
C01O H01S 0.9800
C01O H01T 0.9800
C01Q H0AA 0.9900
C01Q H 0.9900
C01Q C01T 1.517(3)
C01Q C01W 1.526(3)
C01R H01U 0.9800
C01R H01V 0.9800
C01R H01W 0.9800
C01S H1AA 0.9900
C01S HA 0.9900
C01S C01T 1.521(3)
C01S C01Y 1.519(3)
C01T H2AA 0.9900
C01T HB 0.9900
C01U H01X 0.9800
C01U H01Y 0.9800
C01U HC 0.9800
C01V H01Z 0.9800
C01V HD 0.9800
C01V HE 0.9800
C01W H3AA 0.9800
C01W HF 0.9800
C01W HG 0.9800
C01X H01 0.9500
C01Y H4AA 0.9800
C01Y HH 0.9800
C01Y HI 0.9800

loop_
_geom_torsion_atom_site_label_1
_geom_torsion_atom_site_label_2
_geom_torsion_atom_site_label_3
_geom_torsion_atom_site_label_4
_geom_torsion
F001 C00M C00N C00W -175.50(14)
F001 C00M C00N B01I 3.1(2)
F001 C00M C00S F00B -1.6(2)
F001 C00M C00S C00Z 177.67(15)
F002 C00T C011 F009 -0.3(2)
F002 C00T C011 C015 179.77(14)
F004 C00P C01C F003 1.5(2)
F004 C00P C01C C015 -178.44(13)
F005 C00W C018 F00D 2.3(2)
F005 C00W C018 C00Z -177.05(15)
F006 C00V C010 C01B 176.61(14)
F006 C00V C010 B01I 4.4(2)
F006 C00V C01J F00E 2.5(2)
F006 C00V C01J C01K -176.31(16)
F007 C015 C01C F003 0.1(2)
F007 C015 C01C C00P 179.99(14)
O008 N00I C00K N00H -2.0(2)
O008 N00I C00K N00J 179.70(12)
F009 C011 C015 F007 -0.1(2)
F009 C011 C015 C01C 179.73(14)
F00A C01B C01P F00G -0.7(3)
F00A C01B C01P C01K 178.72(17)
F00B C00S C00Z F00C -1.0(3)
F00B C00S C00Z C018 178.89(16)
F00C C00Z C018 F00D 0.3(3)
F00C C00Z C018 C00W 179.62(15)
F00E C01J C01K F00F -0.6(3)
F00E C01J C01K C01P -179.84(17)
F00F C01K C01P F00G 0.5(3)
F00F C01K C01P C01B -178.99(17)
N00H C00Y C016 C012 -5.3(2)
N00H C00Y C016 C014 173.87(14)
N00I O008 B01I C00L -86.83(14)
N00I O008 B01I C00N 158.66(11)
N00I O008 B01I C010 36.99(14)
N00J C00O C00U N00H -0.46(18)
N00J C00X C013 C01G 0.9(2)
N00J C00X C013 C01H 179.02(15)
N00J C00X C019 C01A 0.2(2)
N00J C00X C019 C01M 179.54(15)
C00K N00H C00U C00O -0.14(18)
C00K N00H C00Y C00Q -102.17(18)
C00K N00H C00Y C016 81.5(2)
C00K N00J C00O C00U 0.90(18)
C00K N00J C00X C013 82.00(19)
C00K N00J C00X C019 -99.47(18)
C00L C00P C01C F003 179.51(14)
C00L C00P C01C C015 -0.4(2)
C00L C00T C011 F009 -179.25(14)
C00L C00T C011 C015 0.8(2)
C00M C00N C00W F005 175.59(14)
C00M C00N C00W C018 -4.2(2)
C00M C00N B01I O008 49.77(17)
C00M C00N B01I C00L -67.19(18)
C00M C00N B01I C010 165.27(14)
C00M C00S C00Z F00C 179.73(15)
C00M C00S C00Z C018 -0.4(3)
C00N C00M C00S F00B 179.36(16)
C00N C00M C00S C00Z -1.4(3)
C00N C00W C018 F00D -177.90(16)
C00N C00W C018 C00Z 2.7(3)
C00O N00J C00K N00H -0.98(16)
C00O N00J C00K N00I 177.72(13)
C00O N00J C00X C013 -95.44(19)
C00O N00J C00X C019 83.1(2)
C00P C00L C00T F002 -179.87(13)
C00P C00L C00T C011 -1.0(2)
C00P C00L B01I O008 -169.32(12)
C00P C00L B01I C00N -57.55(17)
C00P C00L B01I C010 71.00(17)
C00Q C00R C01E C014 -0.3(3)
C00Q C00Y C016 C012 178.69(15)
C00Q C00Y C016 C014 -2.2(2)
C00R C00Q C00Y N00H -172.48(14)
C00R C00Q C00Y C016 3.6(2)
C00R C00Q C017 C01F 81.60(19)
C00R C00Q C017 C01R -42.4(2)
C00S C00M C00N C00W 3.5(2)
C00S C00M C00N B01I -177.86(15)
C00S C00Z C018 F00D -179.62(16)
C00S C00Z C018 C00W -0.3(3)
C00T C00L C00P F004 178.79(13)
C00T C00L C00P C01C 0.8(2)
C00T C00L B01I O008 10.7(2)
C00T C00L B01I C00N 122.44(15)
C00T C00L B01I C010 -109.01(17)
C00T C011 C015 F007 179.79(14)
C00T C011 C015 C01C -0.4(2)
C00U N00H C00K N00I -177.73(16)
C00U N00H C00K N00J 0.69(16)
C00U N00H C00Y C00Q 77.48(19)
C00U N00H C00Y C016 -98.82(18)
C00V C010 C01B F00A -178.18(15)
C00V C010 C01B C01P 0.3(2)
C00V C010 B01I O008 61.88(16)
C00V C010 B01I C00L -176.02(13)
C00V C010 B01I C00N -51.66(19)
C00V C01J C01K F00F 178.20(17)
C00V C01J C01K C01P -1.0(3)
C00W C00N B01I O008 -131.78(15)
C00W C00N B01I C00L 111.26(17)
C00W C00N B01I C010 -16.3(2)
C00X N00J C00K N00H -178.79(13)
C00X N00J C00K N00I -0.1(2)
C00X N00J C00O C00U 178.66(14)
C00X C013 C01G C01N -137.60(16)
C00X C013 C01G C01V 98.08(19)
C00X C013 C01H C01X 1.2(3)
C00X C019 C01A C01D -147.21(17)
C00X C019 C01A C01O 88.9(2)
C00X C019 C01M C01X 1.8(3)
C00Y N00H C00K N00I 2.0(3)
C00Y N00H C00K N00J -179.62(13)
C00Y N00H C00U C00O -179.86(13)
C00Y C00Q C00R C01E -2.3(2)
C00Y C00Q C017 C01F -101.55(18)
C00Y C00Q C017 C01R 134.44(16)
C010 C00V C01J F00E -179.60(16)
C010 C00V C01J C01K 1.6(3)
C010 C01B C01P F00G -179.33(17)
C010 C01B C01P C01K 0.1(3)
C011 C015 C01C F003 -179.76(14)
C011 C015 C01C C00P 0.2(2)
C013 C00X C019 C01A 178.61(16)
C013 C00X C019 C01M -2.0(2)
C013 C01H C01X C01M -1.4(3)
C016 C014 C01E C00R 1.8(3)
C017 C00Q C00R C01E 174.76(16)
C017 C00Q C00Y N00H 10.6(2)
C017 C00Q C00Y C016 -173.36(15)
C019 C00X C013 C01G -177.52(16)
C019 C00X C013 C01H 0.6(3)
C019 C01M C01X C01H -0.1(3)
C01A C019 C01M C01X -178.87(18)
C01B C010 B01I O008 -109.34(17)
C01B C010 B01I C00L 12.8(2)
C01B C010 B01I C00N 137.12(16)
C01E C014 C016 C00Y -0.6(3)
C01E C014 C016 C012 178.56(17)
C01G C013 C01H C01X 179.31(19)
C01H C013 C01G C01N 44.4(2)
C01H C013 C01G C01V -79.9(2)
B01I O008 N00I C00K 175.48(11)
B01I C00L C00P F004 -1.2(2)
B01I C00L C00P C01C -179.22(14)
B01I C00L C00T F002 0.1(2)
B01I C00L C00T C011 179.00(14)
B01I C00N C00W F005 -2.9(2)
B01I C00N C00W C018 177.29(15)
B01I C010 C01B F00A -6.6(3)
B01I C010 C01B C01P 171.97(16)
C01J C00V C010 C01B -1.2(2)
C01J C00V C010 B01I -173.45(15)
C01J C01K C01P F00G 179.66(18)
C01J C01K C01P C01B 0.2(3)
C01L C012 C016 C00Y -145.85(16)
C01L C012 C016 C014 35.1(2)
C01M C019 C01A C01D 33.5(2)
C01M C019 C01A C01O -90.5(2)
C01U C012 C016 C00Y 89.5(2)
C01U C012 C016 C014 -89.6(2)
C01W C01Q C01T C01S -175.24(18)
C01Y C01S C01T C01Q -175.11(19)
